data_2103478
loop_
_publ_author_name
'Be\,sli, Serap'
'Coles, Simon J.'
'Davies, David B.'
'Hursthouse, Michael B.'
'K\?il\?i\,c, Adem'
'Mayer, Thomas A.'
'Shaw, Robert A.'

_publ_section_title
;Structural investigations of phosphorus--nitrogen compounds. 5. Relationships
 between molecular parameters of
 2,2-diphenyl-4,6-<i>cis</i>-oxytetra(ethyleneoxy)-4,6-<i>R</i>~2~-cyclotriphosphazatrienes
 (<i>R</i> = Cl, OCH~2~CF~3~, OPh, OMe, NHPh, NHBu^<i>t^</i>) and substituent
 basicity constants
;
_journal_issue 6
_journal_name_full 'Acta Crystallographica Section B'
_journal_page_first 1067
_journal_page_last 1073
_journal_paper_doi 10.1107/S0108768102018608
_journal_volume 58
_journal_year 2002
_chemical_formula_sum 'C28 H46 N5 O5 P3'
_chemical_formula_weight 625.61
_chemical_name_systematic
;
 ?
;
_space_group_IT_number 2
_symmetry_cell_setting triclinic
_symmetry_space_group_name_Hall '-P 1'
_symmetry_space_group_name_H-M 'P -1'
_atom_sites_solution_hydrogens geom
_atom_sites_solution_primary direct
_atom_sites_solution_secondary difmap
_audit_creation_method SHELXL-97
_cell_angle_alpha 92.598(2)
_cell_angle_beta 90.645(2)
_cell_angle_gamma 108.7990(10)
_cell_formula_units_Z 2
_cell_length_a 9.5003(2)
_cell_length_b 10.4210(3)
_cell_length_c 17.1257(3)
_cell_measurement_reflns_used 12052
_cell_measurement_temperature 120(2)
_cell_measurement_theta_max 27.48
_cell_measurement_theta_min 2.91
_cell_volume 1602.79(6)
_computing_cell_refinement 'DENZO & COLLECT'
_computing_data_collection 'DENZO (Otwinowski & Minor, 1997) and COLLECT (Hooft, 1998)'
_computing_data_reduction 'DENZO & COLLECT'
_computing_molecular_graphics 'PLATON (Spek, 1990)'
_computing_structure_refinement 'SHELXL-97 (Sheldrick, 1997)'
_computing_structure_solution 'SHELXS-97 (Sheldrick, 1997)'
_diffrn_ambient_temperature 120(2)
_diffrn_detector_area_resol_mean 9.091
_diffrn_measured_fraction_theta_full 0.960
_diffrn_measured_fraction_theta_max 0.960
_diffrn_measurement_device_type 'Nonius KappaCCD'
_diffrn_measurement_method '\f and \w scans'
_diffrn_radiation_monochromator graphite
_diffrn_radiation_source 'Nonius FR591 rotating anode'
_diffrn_radiation_type MoK\a
_diffrn_radiation_wavelength 0.71073
_diffrn_reflns_av_R_equivalents 0.0909
_diffrn_reflns_av_sigmaI/netI 0.0699
_diffrn_reflns_limit_h_max 12
_diffrn_reflns_limit_h_min -12
_diffrn_reflns_limit_k_max 13
_diffrn_reflns_limit_k_min -13
_diffrn_reflns_limit_l_max 19
_diffrn_reflns_limit_l_min -22
_diffrn_reflns_number 20859
_diffrn_reflns_theta_full 27.50
_diffrn_reflns_theta_max 27.50
_diffrn_reflns_theta_min 3.07
_exptl_absorpt_coefficient_mu 0.230
_exptl_absorpt_correction_T_max 0.9730
_exptl_absorpt_correction_T_min 0.9406
_exptl_absorpt_correction_type multi-scan
_exptl_absorpt_process_details 'SORTAV (Blessing, 1997)'
_exptl_crystal_colour colourless
_exptl_crystal_density_diffrn 1.296
_exptl_crystal_density_method 'not measured'
_exptl_crystal_description block
_exptl_crystal_F_000 668
_exptl_crystal_size_max 0.27
_exptl_crystal_size_mid 0.18
_exptl_crystal_size_min 0.12
_refine_diff_density_max 0.718
_refine_diff_density_min -0.482
_refine_ls_extinction_coef 0.0032(15)
_refine_ls_extinction_expression Fc^*^=kFc[1+0.001xFc^2^\l^3^/sin(2\q)]^-1/4^
_refine_ls_extinction_method SHELXL
_refine_ls_goodness_of_fit_ref 1.007
_refine_ls_hydrogen_treatment mixed
_refine_ls_matrix_type full
_refine_ls_number_parameters 385
_refine_ls_number_reflns 7079
_refine_ls_number_restraints 0
_refine_ls_restrained_S_all 1.007
_refine_ls_R_factor_all 0.0608
_refine_ls_R_factor_gt 0.0452
_refine_ls_shift/su_max 0.029
_refine_ls_shift/su_mean 0.001
_refine_ls_structure_factor_coef Fsqd
_refine_ls_weighting_details 'calc w=1/[\s^2^(Fo^2^)+(0.0461P)^2^+1.1656P] where P=(Fo^2^+2Fc^2^)/3'
_refine_ls_weighting_scheme calc
_refine_ls_wR_factor_gt 0.1145
_refine_ls_wR_factor_ref 0.1248
_reflns_number_gt 5682
_reflns_number_total 7079
_reflns_threshold_expression >2\s(I)
_cod_data_source_file bm0058.cif
_cod_data_source_block 8
_cod_depositor_comments
;
The following automatic conversions were performed:
'_symmetry_cell_setting' value 'Triclinic' changed to 'triclinic'
according to '/home/saulius/struct/CIF-dictionaries/cif_core.dic'
dictionary named 'cif_core.dic' version 2.4.1 from 2010-06-29.

Automatic conversion script
Id: cif_fix_enum 1527 2010-12-29 10:47:43Z saulius 

The following automatic conversions were performed:

'_symmetry_cell_setting' value 'Triclinic' changed to 'triclinic'
according to /home/saulius/struct/CIF-dictionaries/cif_core.dic
dictionary named 'cif_core.dic' version 2.4.1 from 2010-06-29.

Automatic conversion script
Id: cif_fix_values 1715 2011-07-08 13:25:40Z adriana 
;
_cod_original_sg_symbol_H-M P-1
_cod_database_code 2103478
_cod_database_fobs_code 2103478

loop_
_symmetry_equiv_pos_as_xyz
'x, y, z'
'-x, -y, -z'

loop_
_atom_site_label
_atom_site_fract_x
_atom_site_fract_y
_atom_site_fract_z
_atom_site_U_iso_or_equiv
_atom_site_adp_type
_atom_site_calc_flag
_atom_site_refinement_flags
_atom_site_occupancy
_atom_site_type_symbol
C1 0.3736(2) 0.0629(2) 0.31806(12) 0.0232(4) Uani d . 1 C
C2 0.2276(2) -0.0502(3) 0.29802(14) 0.0344(5) Uani d . 1 C
H2A 0.1939 -0.0405 0.2450 0.052 Uiso calc R 1 H
H2B 0.1522 -0.0442 0.3353 0.052 Uiso calc R 1 H
H2C 0.2430 -0.1385 0.3009 0.052 Uiso calc R 1 H
C3 0.3488(3) 0.2004(2) 0.31825(15) 0.0366(6) Uani d . 1 C
H3A 0.4430 0.2726 0.3309 0.055 Uiso calc R 1 H
H3B 0.2756 0.2038 0.3575 0.055 Uiso calc R 1 H
H3C 0.3118 0.2132 0.2665 0.055 Uiso calc R 1 H
C4 0.4321(2) 0.0396(3) 0.39724(13) 0.0318(5) Uani d . 1 C
H4A 0.4464 -0.0495 0.3957 0.048 Uiso calc R 1 H
H4B 0.3604 0.0429 0.4373 0.048 Uiso calc R 1 H
H4C 0.5273 0.1104 0.4098 0.048 Uiso calc R 1 H
C5 0.7337(2) 0.6212(2) 0.21172(12) 0.0227(4) Uani d . 1 C
C6 0.7158(3) 0.5919(3) 0.12430(14) 0.0407(6) Uani d . 1 C
H6A 0.7871 0.5473 0.1067 0.061 Uiso calc R 1 H
H6B 0.7344 0.6772 0.0981 0.061 Uiso calc R 1 H
H6C 0.6144 0.5322 0.1114 0.061 Uiso calc R 1 H
C7 0.8906(2) 0.7206(2) 0.23173(14) 0.0320(5) Uani d . 1 C
H7A 0.9040 0.7357 0.2886 0.048 Uiso calc R 1 H
H7B 0.9025 0.8072 0.2080 0.048 Uiso calc R 1 H
H7C 0.9652 0.6821 0.2113 0.048 Uiso calc R 1 H
C8 0.6204(3) 0.6860(2) 0.24175(15) 0.0350(5) Uani d . 1 C
H8A 0.5198 0.6218 0.2328 0.053 Uiso calc R 1 H
H8B 0.6304 0.7684 0.2139 0.053 Uiso calc R 1 H
H8C 0.6383 0.7093 0.2979 0.053 Uiso calc R 1 H
C9 0.8606(2) 0.0568(2) 0.33826(12) 0.0232(4) Uani d . 1 C
H9A 0.9239 0.1262 0.3047 0.028 Uiso calc R 1 H
H9B 0.8937 -0.0241 0.3341 0.028 Uiso calc R 1 H
C10 0.8766(2) 0.1117(2) 0.42160(12) 0.0266(5) Uani d . 1 C
H10A 0.8363 0.1881 0.4271 0.032 Uiso calc R 1 H
H10B 0.8214 0.0400 0.4563 0.032 Uiso calc R 1 H
C11 1.0599(2) 0.2223(3) 0.51739(13) 0.0320(5) Uani d . 1 C
H11A 1.0244 0.1551 0.5578 0.038 Uiso calc R 1 H
H11B 1.0072 0.2900 0.5231 0.038 Uiso calc R 1 H
C12 1.2252(3) 0.2916(3) 0.52765(13) 0.0347(5) Uani d . 1 C
H12A 1.2488 0.3227 0.5832 0.042 Uiso calc R 1 H
H12B 1.2771 0.2253 0.5145 0.042 Uiso calc R 1 H
C13 1.2788(3) 0.5310(3) 0.51706(16) 0.0480(7) Uani d . 1 C
H13A 1.3458 0.5527 0.5640 0.058 Uiso calc R 1 H
H13B 1.1772 0.5229 0.5340 0.058 Uiso calc R 1 H
C14 1.3291(3) 0.6407(3) 0.46211(16) 0.0452(7) Uani d . 1 C
H14A 1.3570 0.7290 0.4923 0.054 Uiso calc R 1 H
H14B 1.4197 0.6340 0.4366 0.054 Uiso calc R 1 H
C15 1.2135(2) 0.5511(2) 0.33720(14) 0.0320(5) Uani d . 1 C
H15A 1.2966 0.5136 0.3406 0.038 Uiso calc R 1 H
H15B 1.2255 0.6029 0.2893 0.038 Uiso calc R 1 H
C16 1.0702(2) 0.4370(2) 0.33087(14) 0.0288(5) Uani d . 1 C
H16A 1.0746 0.3718 0.2879 0.035 Uiso calc R 1 H
H16B 1.0539 0.3887 0.3801 0.035 Uiso calc R 1 H
C17 0.9988(2) 0.1785(2) 0.11671(11) 0.0194(4) Uani d . 1 C
C18 0.9824(2) 0.0417(2) 0.10682(12) 0.0241(4) Uani d . 1 C
H18 0.8875 -0.0243 0.1121 0.029 Uiso calc R 1 H
C19 1.1042(3) 0.0007(2) 0.08927(13) 0.0327(5) Uani d . 1 C
H19 1.0927 -0.0932 0.0828 0.039 Uiso calc R 1 H
C20 1.2408(3) 0.0956(3) 0.08131(14) 0.0360(6) Uani d . 1 C
H20 1.3235 0.0670 0.0687 0.043 Uiso calc R 1 H
C21 1.2598(3) 0.2317(3) 0.09129(16) 0.0394(6) Uani d . 1 C
H21 1.3552 0.2967 0.0854 0.047 Uiso calc R 1 H
C22 1.1392(2) 0.2742(2) 0.11003(14) 0.0304(5) Uani d . 1 C
H22 1.1524 0.3682 0.1183 0.037 Uiso calc R 1 H
C23 0.7737(2) 0.24617(19) 0.03569(11) 0.0181(4) Uani d . 1 C
C24 0.6302(2) 0.1739(2) 0.00908(13) 0.0255(4) Uani d . 1 C
H24 0.5634 0.1151 0.0428 0.031 Uiso calc R 1 H
C25 0.5835(2) 0.1867(2) -0.06616(14) 0.0327(5) Uani d . 1 C
H25 0.4852 0.1364 -0.0839 0.039 Uiso calc R 1 H
C26 0.6799(2) 0.2727(2) -0.11554(13) 0.0296(5) Uani d . 1 C
H26 0.6481 0.2812 -0.1673 0.036 Uiso calc R 1 H
C27 0.8233(2) 0.3466(2) -0.08931(12) 0.0253(4) Uani d . 1 C
H27 0.8892 0.4067 -0.1228 0.030 Uiso calc R 1 H
C28 0.8699(2) 0.3326(2) -0.01459(12) 0.0211(4) Uani d . 1 C
H28 0.9685 0.3824 0.0028 0.025 Uiso calc R 1 H
N1 0.72087(17) 0.26791(16) 0.30129(9) 0.0182(3) Uani d . 1 N
N2 0.88823(17) 0.37503(16) 0.17868(9) 0.0192(3) Uani d . 1 N
N3 0.71138(17) 0.10801(16) 0.17107(9) 0.0197(3) Uani d . 1 N
N4 0.47903(18) 0.05308(17) 0.25655(10) 0.0199(4) Uani d . 1 N
N5 0.7113(2) 0.49711(17) 0.25515(10) 0.0235(4) Uani d . 1 N
O1 0.70748(14) 0.02057(13) 0.31231(8) 0.0206(3) Uani d . 1 O
O2 1.03044(15) 0.15663(16) 0.44202(8) 0.0274(3) Uani d . 1 O
O3 1.27911(18) 0.40478(17) 0.48005(9) 0.0348(4) Uani d . 1 O
O4 1.22158(19) 0.63974(18) 0.40256(11) 0.0438(5) Uani d . 1 O
O5 0.94914(15) 0.48741(14) 0.31600(8) 0.0235(3) Uani d . 1 O
P1 0.65997(5) 0.12130(5) 0.25830(3) 0.01615(13) Uani d . 1 P
P2 0.81718(5) 0.39971(5) 0.25967(3) 0.01652(13) Uani d . 1 P
P3 0.83675(5) 0.22942(5) 0.13334(3) 0.01621(13) Uani d . 1 P
H5 0.610(3) 0.450(3) 0.2648(18) 0.058(9) Uiso d . 1 H
H4 0.445(3) 0.040(3) 0.2153(17) 0.041(8) Uiso d . 1 H

loop_
_atom_site_aniso_label
_atom_site_aniso_U_11
_atom_site_aniso_U_22
_atom_site_aniso_U_33
_atom_site_aniso_U_12
_atom_site_aniso_U_13
_atom_site_aniso_U_23
C1 0.0163(9) 0.0275(11) 0.0223(11) 0.0021(8) 0.0048(7) 0.0020(8)
C2 0.0179(10) 0.0420(14) 0.0341(13) -0.0033(9) 0.0041(9) 0.0027(10)
C3 0.0352(13) 0.0341(13) 0.0432(14) 0.0138(10) 0.0161(10) 0.0048(10)
C4 0.0260(11) 0.0437(14) 0.0212(11) 0.0045(10) 0.0053(8) 0.0043(9)
C5 0.0256(10) 0.0176(10) 0.0260(11) 0.0080(8) 0.0012(8) 0.0053(8)
C6 0.0624(17) 0.0337(13) 0.0294(13) 0.0204(12) -0.0063(11) 0.0026(10)
C7 0.0298(12) 0.0240(11) 0.0397(14) 0.0048(9) 0.0031(9) 0.0056(9)
C8 0.0383(13) 0.0304(12) 0.0432(14) 0.0200(10) 0.0003(10) 0.0051(10)
C9 0.0184(9) 0.0251(11) 0.0271(11) 0.0084(8) -0.0013(8) 0.0013(8)
C10 0.0198(10) 0.0317(12) 0.0270(11) 0.0059(9) 0.0016(8) 0.0053(9)
C11 0.0297(12) 0.0435(14) 0.0215(11) 0.0096(10) -0.0007(8) 0.0044(9)
C12 0.0314(12) 0.0474(15) 0.0234(12) 0.0100(11) -0.0047(9) 0.0055(10)
C13 0.0538(17) 0.0498(17) 0.0346(15) 0.0113(13) 0.0009(12) -0.0188(12)
C14 0.0422(15) 0.0382(15) 0.0479(16) 0.0060(12) -0.0174(12) -0.0152(12)
C15 0.0212(10) 0.0359(13) 0.0359(13) 0.0052(9) 0.0005(9) 0.0002(10)
C16 0.0281(11) 0.0237(11) 0.0349(13) 0.0093(9) -0.0062(9) -0.0021(9)
C17 0.0197(9) 0.0219(10) 0.0181(10) 0.0086(8) 0.0027(7) 0.0031(7)
C18 0.0283(11) 0.0249(11) 0.0222(11) 0.0129(9) 0.0010(8) 0.0019(8)
C19 0.0446(14) 0.0362(13) 0.0272(12) 0.0269(11) 0.0021(9) 0.0007(9)
C20 0.0322(12) 0.0541(16) 0.0330(13) 0.0291(12) 0.0080(9) 0.0053(11)
C21 0.0202(11) 0.0484(16) 0.0515(16) 0.0127(10) 0.0087(10) 0.0101(12)
C22 0.0215(10) 0.0284(12) 0.0425(14) 0.0090(9) 0.0061(9) 0.0047(9)
C23 0.0182(9) 0.0166(9) 0.0201(10) 0.0067(7) 0.0018(7) -0.0021(7)
C24 0.0192(10) 0.0249(11) 0.0302(12) 0.0037(8) 0.0012(8) 0.0050(8)
C25 0.0237(11) 0.0349(13) 0.0366(13) 0.0053(9) -0.0081(9) 0.0043(10)
C26 0.0344(12) 0.0328(12) 0.0242(12) 0.0140(10) -0.0033(9) 0.0052(9)
C27 0.0307(11) 0.0217(10) 0.0262(11) 0.0111(9) 0.0079(8) 0.0054(8)
C28 0.0199(9) 0.0185(10) 0.0237(11) 0.0045(8) 0.0032(7) -0.0004(7)
N1 0.0183(8) 0.0159(8) 0.0175(8) 0.0020(6) 0.0015(6) -0.0018(6)
N2 0.0182(8) 0.0143(8) 0.0221(9) 0.0016(6) 0.0016(6) -0.0014(6)
N3 0.0202(8) 0.0144(8) 0.0204(9) 0.0002(6) 0.0041(6) -0.0024(6)
N4 0.0142(8) 0.0239(9) 0.0175(9) 0.0006(6) 0.0009(6) -0.0006(7)
N5 0.0231(9) 0.0193(9) 0.0284(10) 0.0070(7) 0.0020(7) 0.0042(7)
O1 0.0179(7) 0.0175(7) 0.0251(8) 0.0037(5) -0.0012(5) 0.0027(5)
O2 0.0201(7) 0.0367(9) 0.0238(8) 0.0069(6) -0.0017(6) 0.0016(6)
O3 0.0359(9) 0.0374(9) 0.0268(9) 0.0066(7) 0.0007(6) -0.0039(7)
O4 0.0370(10) 0.0403(10) 0.0521(12) 0.0130(8) -0.0162(8) -0.0181(8)
O5 0.0204(7) 0.0220(7) 0.0246(8) 0.0025(6) -0.0044(5) -0.0034(6)
P1 0.0138(2) 0.0141(2) 0.0182(3) 0.00145(18) 0.00126(17) -0.00036(17)
P2 0.0167(2) 0.0133(2) 0.0184(3) 0.00338(18) -0.00132(17) -0.00102(17)
P3 0.0140(2) 0.0139(2) 0.0194(3) 0.00269(18) 0.00293(17) -0.00023(18)

loop_
_atom_type_symbol
_atom_type_description
_atom_type_scat_dispersion_real
_atom_type_scat_dispersion_imag
_atom_type_scat_source
C C 0.0033 0.0016 'International Tables Vol C Tables 4.2.6.8 and 6.1.1.4'
H H 0.0000 0.0000 'International Tables Vol C Tables 4.2.6.8 and 6.1.1.4'
N N 0.0061 0.0033 'International Tables Vol C Tables 4.2.6.8 and 6.1.1.4'
O O 0.0106 0.0060 'International Tables Vol C Tables 4.2.6.8 and 6.1.1.4'
P P 0.1023 0.0942 'International Tables Vol C Tables 4.2.6.8 and 6.1.1.4'

loop_
_geom_angle_atom_site_label_1
_geom_angle_atom_site_label_2
_geom_angle_atom_site_label_3
_geom_angle
N4 C1 C4 109.83(17)
N4 C1 C3 110.44(17)
C4 C1 C3 111.09(19)
N4 C1 C2 106.50(17)
C4 C1 C2 109.04(18)
C3 C1 C2 109.82(19)
C1 C2 H2A 109.5
C1 C2 H2B 109.5
H2A C2 H2B 109.5
C1 C2 H2C 109.5
H2A C2 H2C 109.5
H2B C2 H2C 109.5
C1 C3 H3A 109.5
C1 C3 H3B 109.5
H3A C3 H3B 109.5
C1 C3 H3C 109.5
H3A C3 H3C 109.5
H3B C3 H3C 109.5
C1 C4 H4A 109.5
C1 C4 H4B 109.5
H4A C4 H4B 109.5
C1 C4 H4C 109.5
H4A C4 H4C 109.5
H4B C4 H4C 109.5
N5 C5 C6 112.47(18)
N5 C5 C8 106.63(17)
C6 C5 C8 111.03(19)
N5 C5 C7 108.85(17)
C6 C5 C7 109.53(19)
C8 C5 C7 108.19(18)
C5 C6 H6A 109.5
C5 C6 H6B 109.5
H6A C6 H6B 109.5
C5 C6 H6C 109.5
H6A C6 H6C 109.5
H6B C6 H6C 109.5
C5 C7 H7A 109.5
C5 C7 H7B 109.5
H7A C7 H7B 109.5
C5 C7 H7C 109.5
H7A C7 H7C 109.5
H7B C7 H7C 109.5
C5 C8 H8A 109.5
C5 C8 H8B 109.5
H8A C8 H8B 109.5
C5 C8 H8C 109.5
H8A C8 H8C 109.5
H8B C8 H8C 109.5
O1 C9 C10 109.58(16)
O1 C9 H9A 109.8
C10 C9 H9A 109.8
O1 C9 H9B 109.8
C10 C9 H9B 109.8
H9A C9 H9B 108.2
O2 C10 C9 107.31(16)
O2 C10 H10A 110.3
C9 C10 H10A 110.3
O2 C10 H10B 110.3
C9 C10 H10B 110.3
H10A C10 H10B 108.5
O2 C11 C12 108.55(18)
O2 C11 H11A 110.0
C12 C11 H11A 110.0
O2 C11 H11B 110.0
C12 C11 H11B 110.0
H11A C11 H11B 108.4
O3 C12 C11 112.73(18)
O3 C12 H12A 109.0
C11 C12 H12A 109.0
O3 C12 H12B 109.0
C11 C12 H12B 109.0
H12A C12 H12B 107.8
O3 C13 C14 110.0(2)
O3 C13 H13A 109.7
C14 C13 H13A 109.7
O3 C13 H13B 109.7
C14 C13 H13B 109.7
H13A C13 H13B 108.2
O4 C14 C13 114.8(2)
O4 C14 H14A 108.6
C13 C14 H14A 108.6
O4 C14 H14B 108.6
C13 C14 H14B 108.6
H14A C14 H14B 107.6
O4 C15 C16 112.71(19)
O4 C15 H15A 109.1
C16 C15 H15A 109.1
O4 C15 H15B 109.1
C16 C15 H15B 109.1
H15A C15 H15B 107.8
O5 C16 C15 110.32(18)
O5 C16 H16A 109.6
C15 C16 H16A 109.6
O5 C16 H16B 109.6
C15 C16 H16B 109.6
H16A C16 H16B 108.1
C18 C17 C22 119.29(18)
C18 C17 P3 119.36(15)
C22 C17 P3 121.28(16)
C17 C18 C19 120.2(2)
C17 C18 H18 119.9
C19 C18 H18 119.9
C20 C19 C18 120.0(2)
C20 C19 H19 120.0
C18 C19 H19 120.0
C19 C20 C21 120.8(2)
C19 C20 H20 119.6
C21 C20 H20 119.6
C20 C21 C22 119.9(2)
C20 C21 H21 120.1
C22 C21 H21 120.1
C21 C22 C17 119.8(2)
C21 C22 H22 120.1
C17 C22 H22 120.1
C24 C23 C28 118.82(18)
C24 C23 P3 121.18(15)
C28 C23 P3 119.99(14)
C25 C24 C23 120.68(19)
C25 C24 H24 119.7
C23 C24 H24 119.7
C26 C25 C24 120.0(2)
C26 C25 H25 120.0
C24 C25 H25 120.0
C25 C26 C27 119.9(2)
C25 C26 H26 120.1
C27 C26 H26 120.1
C28 C27 C26 119.94(19)
C28 C27 H27 120.0
C26 C27 H27 120.0
C27 C28 C23 120.69(18)
C27 C28 H28 119.7
C23 C28 H28 119.7
P2 N1 P1 123.56(10)
P2 N2 P3 121.21(10)
P1 N3 P3 121.55(10)
C1 N4 P1 128.16(14)
C1 N4 H4 114(2)
P1 N4 H4 113(2)
C5 N5 P2 129.13(14)
C5 N5 H5 113.7(19)
P2 N5 H5 112.8(19)
C9 O1 P1 118.53(12)
C11 O2 C10 112.13(16)
C12 O3 C13 113.91(19)
C15 O4 C14 115.60(19)
C16 O5 P2 118.41(13)
N1 P1 N3 116.52(8)
N1 P1 O1 106.65(8)
N3 P1 O1 110.61(8)
N1 P1 N4 114.64(9)
N3 P1 N4 106.50(9)
O1 P1 N4 100.81(8)
O5 P2 N1 110.05(8)
O5 P2 N2 107.11(8)
N1 P2 N2 116.41(8)
O5 P2 N5 102.25(8)
N1 P2 N5 105.62(9)
N2 P2 N5 114.48(9)
N2 P3 N3 118.32(8)
N2 P3 C17 108.54(9)
N3 P3 C17 108.97(9)
N2 P3 C23 108.99(9)
N3 P3 C23 107.84(9)
C17 P3 C23 103.12(9)

loop_
_geom_bond_atom_site_label_1
_geom_bond_atom_site_label_2
_geom_bond_distance
C1 N4 1.484(2)
C1 C4 1.519(3)
C1 C3 1.526(3)
C1 C2 1.526(3)
C2 H2A 0.9800
C2 H2B 0.9800
C2 H2C 0.9800
C3 H3A 0.9800
C3 H3B 0.9800
C3 H3C 0.9800
C4 H4A 0.9800
C4 H4B 0.9800
C4 H4C 0.9800
C5 N5 1.478(3)
C5 C6 1.511(3)
C5 C8 1.525(3)
C5 C7 1.541(3)
C6 H6A 0.9800
C6 H6B 0.9800
C6 H6C 0.9800
C7 H7A 0.9800
C7 H7B 0.9800
C7 H7C 0.9800
C8 H8A 0.9800
C8 H8B 0.9800
C8 H8C 0.9800
C9 O1 1.440(2)
C9 C10 1.501(3)
C9 H9A 0.9900
C9 H9B 0.9900
C10 O2 1.418(2)
C10 H10A 0.9900
C10 H10B 0.9900
C11 O2 1.415(3)
C11 C12 1.506(3)
C11 H11A 0.9900
C11 H11B 0.9900
C12 O3 1.423(3)
C12 H12A 0.9900
C12 H12B 0.9900
C13 O3 1.434(3)
C13 C14 1.476(4)
C13 H13A 0.9900
C13 H13B 0.9900
C14 O4 1.433(3)
C14 H14A 0.9900
C14 H14B 0.9900
C15 O4 1.404(3)
C15 C16 1.490(3)
C15 H15A 0.9900
C15 H15B 0.9900
C16 O5 1.435(3)
C16 H16A 0.9900
C16 H16B 0.9900
C17 C18 1.386(3)
C17 C22 1.394(3)
C17 P3 1.8044(19)
C18 C19 1.388(3)
C18 H18 0.9500
C19 C20 1.367(3)
C19 H19 0.9500
C20 C21 1.374(4)
C20 H20 0.9500
C21 C22 1.391(3)
C21 H21 0.9500
C22 H22 0.9500
C23 C24 1.388(3)
C23 C28 1.395(3)
C23 P3 1.805(2)
C24 C25 1.384(3)
C24 H24 0.9500
C25 C26 1.384(3)
C25 H25 0.9500
C26 C27 1.389(3)
C26 H26 0.9500
C27 C28 1.378(3)
C27 H27 0.9500
C28 H28 0.9500
N1 P2 1.5891(16)
N1 P1 1.5905(16)
N2 P2 1.5957(16)
N2 P3 1.5972(16)
N3 P1 1.5908(16)
N3 P3 1.5992(16)
N4 P1 1.6341(16)
N4 H4 0.76(3)
N5 P2 1.6470(18)
N5 H5 0.95(3)
O1 P1 1.5954(14)
O5 P2 1.5786(14)

loop_
_geom_torsion_atom_site_label_1
_geom_torsion_atom_site_label_2
_geom_torsion_atom_site_label_3
_geom_torsion_atom_site_label_4
_geom_torsion
O1 C9 C10 O2 -174.98(15)
O2 C11 C12 O3 69.5(3)
O3 C13 C14 O4 75.1(3)
O4 C15 C16 O5 66.0(3)
C22 C17 C18 C19 -1.0(3)
P3 C17 C18 C19 176.09(16)
C17 C18 C19 C20 -0.3(3)
C18 C19 C20 C21 0.7(4)
C19 C20 C21 C22 0.3(4)
C20 C21 C22 C17 -1.6(4)
C18 C17 C22 C21 1.9(3)
P3 C17 C22 C21 -175.09(18)
C28 C23 C24 C25 0.4(3)
P3 C23 C24 C25 -179.43(17)
C23 C24 C25 C26 -0.3(3)
C24 C25 C26 C27 -0.3(3)
C25 C26 C27 C28 0.9(3)
C26 C27 C28 C23 -0.9(3)
C24 C23 C28 C27 0.2(3)
P3 C23 C28 C27 -179.95(15)
C4 C1 N4 P1 -45.8(2)
C3 C1 N4 P1 77.1(2)
C2 C1 N4 P1 -163.68(16)
C6 C5 N5 P2 69.8(2)
C8 C5 N5 P2 -168.29(16)
C7 C5 N5 P2 -51.8(2)
C10 C9 O1 P1 101.89(17)
C12 C11 O2 C10 -168.37(18)
C9 C10 O2 C11 174.44(18)
C11 C12 O3 C13 90.4(2)
C14 C13 O3 C12 -177.1(2)
C16 C15 O4 C14 112.9(2)
C13 C14 O4 C15 -82.5(3)
C15 C16 O5 P2 143.27(16)
P2 N1 P1 N3 4.97(16)
P2 N1 P1 O1 129.01(11)
P2 N1 P1 N4 -120.35(12)
P3 N3 P1 N1 9.06(16)
P3 N3 P1 O1 -112.92(12)
P3 N3 P1 N4 138.40(12)
C9 O1 P1 N1 -50.98(15)
C9 O1 P1 N3 76.63(15)
C9 O1 P1 N4 -170.99(14)
C1 N4 P1 N1 -36.3(2)
C1 N4 P1 N3 -166.73(17)
C1 N4 P1 O1 77.79(18)
C16 O5 P2 N1 71.35(16)
C16 O5 P2 N2 -56.07(16)
C16 O5 P2 N5 -176.77(15)
P1 N1 P2 O5 -137.73(11)
P1 N1 P2 N2 -15.66(16)
P1 N1 P2 N5 112.60(12)
P3 N2 P2 O5 136.41(11)
P3 N2 P2 N1 12.81(15)
P3 N2 P2 N5 -111.01(12)
C5 N5 P2 O5 75.56(19)
C5 N5 P2 N1 -169.28(17)
C5 N5 P2 N2 -39.9(2)
P2 N2 P3 N3 0.08(16)
P2 N2 P3 C17 -124.68(12)
P2 N2 P3 C23 123.68(12)
P1 N3 P3 N2 -11.53(16)
P1 N3 P3 C17 113.02(12)
P1 N3 P3 C23 -135.71(12)
C18 C17 P3 N2 155.28(16)
C22 C17 P3 N2 -27.7(2)
C18 C17 P3 N3 25.15(19)
C22 C17 P3 N3 -157.84(17)
C18 C17 P3 C23 -89.22(17)
C22 C17 P3 C23 87.78(18)
C24 C23 P3 N2 -121.33(17)
C28 C23 P3 N2 58.87(17)
C24 C23 P3 N3 8.30(19)
C28 C23 P3 N3 -171.50(15)
C24 C23 P3 C17 123.49(17)
C28 C23 P3 C17 -56.31(17)
